data_2002164
loop_
_publ_author_name
'Beck, J'
'Mueller-Buschbaum, K'
'Wolf, F'

_publ_section_title
;
On tetrachlorophosphonium chlorometallates of rhenium and molybdenum:
Syntheses, crystal structures and magnetism of (P Cl4)2 (Re2 Cl10) and
(P Cl4)3 (Re Cl6)2 and the magnetic properties of (P Cl4)2 (Mo2 Cl10)
;
_journal_name_full
;
Zeitschrift fuer Anorganische und Allgemeine Chemie
;
_journal_page_first 975
_journal_page_last 981
_journal_paper_doi 10.1002/(SICI)1521-3749(199906)625:6<975::AID-ZAAC975>3.0.CO;2-#
_journal_volume 625
_journal_year 1999
_chemical_formula_structural '(P Cl4)2 (Re2 Cl10)'
_chemical_formula_sum 'Cl18 P2 Re2'
_chemical_name_systematic
;
Bis(tetrachlorophosphorus) decachlorodirhenate(IV)
;
_space_group_IT_number 2
_symmetry_cell_setting triclinic
_symmetry_Int_Tables_number 2
_symmetry_space_group_name_Hall '-P 1'
_symmetry_space_group_name_H-M 'P -1'
_cell_angle_alpha 95.586(11)
_cell_angle_beta 95.796(12)
_cell_angle_gamma 101.072(11)
_cell_formula_units_Z 1
_cell_length_a 8.9731(12)
_cell_length_b 9.4598(12)
_cell_length_c 6.8713(9)
_cell_volume 565.4
_refine_ls_R_factor_all 0.0233
_cod_database_code 2002164

loop_
_symmetry_equiv_pos_as_xyz
x,y,z
-x,-y,-z

loop_
_atom_site_aniso_label
_atom_site_aniso_U_11
_atom_site_aniso_U_12
_atom_site_aniso_U_13
_atom_site_aniso_U_22
_atom_site_aniso_U_23
_atom_site_aniso_U_33
Re1 0.02079(10) 0.00370(5) 0.00492(5) 0.01992(10) 0.00097(5) 0.02148(10)
Cl1 0.0294(6) 0.0126(4) 0.0076(4) 0.0308(6) 0.0023(4) 0.0337(5)
Cl2 0.0257(6) 0.0125(4) 0.0060(5) 0.0371(7) 0.0004(5) 0.0420(6)
Cl3 0.0357(6) 0.0035(5) -0.0005(4) 0.0366(7) -0.0044(4) 0.0258(5)
Cl4 0.0434(7) 0.0003(5) 0.0187(5) 0.0278(6) 0.0071(5) 0.0444(7)
Cl5 0.0287(5) 0.0037(4) 0.0052(4) 0.0228(5) 0.0036(3) 0.0207(4)
P1 0.0260(6) 0.0047(4) 0.0060(4) 0.0224(6) 0.0027(4) 0.0273(5)
Cl6 0.0450(7) 0.0078(5) 0.0122(5) 0.0251(6) -0.0008(5) 0.0459(7)
Cl7 0.0397(7) 0.0081(5) 0.0177(5) 0.0489(8) 0.0022(5) 0.0374(6)
Cl8 0.0426(7) 0.0159(5) 0.0024(5) 0.0420(8) 0.0128(5) 0.0399(6)
Cl9 0.0307(6) -0.0033(5) 0.0001(5) 0.0417(7) 0.0031(5) 0.0402(6)

loop_
_atom_site_label
_atom_site_type_symbol
_atom_site_symmetry_multiplicity
_atom_site_Wyckoff_symbol
_atom_site_fract_x
_atom_site_fract_y
_atom_site_fract_z
_atom_site_occupancy
_atom_site_attached_hydrogens
_atom_site_calc_flag
Re1 Re4+ 2 i 0.37023(2) 0.32918(2) 0.38929(2) 1. 0 d
Cl1 Cl1- 2 i 0.58106(13) 0.21961(13) 0.3741(2) 1. 0 d
Cl2 Cl1- 2 i 0.16309(13) 0.44151(14) 0.4176(2) 1. 0 d
Cl3 Cl1- 2 i 0.28357(14) 0.24235(14) 0.0655(2) 1. 0 d
Cl4 Cl1- 2 i 0.2408(2) 0.13106(14) 0.5177(2) 1. 0 d
Cl5 Cl1- 2 i 0.51619(12) 0.54892(11) 0.28347(14) 1. 0 d
P1 P5+ 2 i 0.18944(13) 0.77920(12) 0.0486(2) 1. 0 d
Cl6 Cl1- 2 i 0.1962(2) 0.58467(14) -0.0583(2) 1. 0 d
Cl7 Cl1- 2 i 0.0574(2) 0.7698(2) 0.2557(2) 1. 0 d
Cl8 Cl1- 2 i 0.1068(2) 0.8781(2) -0.1574(2) 1. 0 d
Cl9 Cl1- 2 i 0.39117(15) 0.88425(15) 0.1556(2) 1. 0 d

loop_
_atom_type_symbol
_atom_type_oxidation_number
Re4+ 4.000
Cl1- -1.000
P5+ 5.000
